data_4502426
loop_
_publ_author_name
'Chen, Shui-Sheng'
'Fan, Jian'
'Okamura, Taka-aki'
'Chen, Man-Sheng'
'Su, Zhi'
'Sun, Wei-Yin'
'Ueyama, Norikazu'

_publ_section_title
;
 Synthesis, Crystal Structure, and Photoluminescence of a Series of
 Zinc(II) Coordination Polymers with 1,4-Di(1H-imidazol-4-yl)benzene and
 Varied Carboxylate Ligands
;
_journal_issue 2
_journal_name_full 'Crystal Growth &amp; Design'
_journal_page_first 812
_journal_paper_doi 10.1021/cg9011857
_journal_volume 10
_journal_year 2010
_chemical_formula_moiety 'C8 H5 N2 O4 Zn'
_chemical_formula_sum 'C8 H5 N2 O4 Zn'
_chemical_formula_weight 258.51
_chemical_name_systematic
; 
 ? 
;
_space_group_IT_number 14
_symmetry_cell_setting monoclinic
_symmetry_space_group_name_Hall '-P 2ybc'
_symmetry_space_group_name_H-M 'P 1 21/c 1'
_atom_sites_solution_hydrogens geom
_atom_sites_solution_primary direct
_atom_sites_solution_secondary difmap
_audit_creation_method SHELXL-97
_cell_angle_alpha 90.00
_cell_angle_beta 106.578(2)
_cell_angle_gamma 90.00
_cell_formula_units_Z 4
_cell_length_a 12.9233(16)
_cell_length_b 8.1664(10)
_cell_length_c 9.1301(11)
_cell_measurement_reflns_used 2717
_cell_measurement_temperature 293(2)
_cell_measurement_theta_max 28.08
_cell_measurement_theta_min 2.99
_cell_volume 923.5(2)
_computing_cell_refinement 'Bruker SMART'
_computing_data_collection 'Bruker SMART'
_computing_data_reduction 'Bruker SAINT'
_computing_molecular_graphics 'Bruker SHELXTL'
_computing_publication_material 'Bruker SHELXTL'
_computing_structure_refinement 'SHELXL-97 (Sheldrick, 1997)'
_computing_structure_solution 'SHELXS-97 (Sheldrick, 1990)'
_diffrn_ambient_temperature 293(2)
_diffrn_measured_fraction_theta_full 0.996
_diffrn_measured_fraction_theta_max 0.996
_diffrn_measurement_device_type 'Bruker Smart Apex CCD'
_diffrn_measurement_method 'phi and omega scans'
_diffrn_radiation_monochromator graphite
_diffrn_radiation_source 'fine-focus sealed tube'
_diffrn_radiation_type MoK\a
_diffrn_radiation_wavelength 0.71073
_diffrn_reflns_av_R_equivalents 0.0997
_diffrn_reflns_av_sigmaI/netI 0.0655
_diffrn_reflns_limit_h_max 15
_diffrn_reflns_limit_h_min -15
_diffrn_reflns_limit_k_max 6
_diffrn_reflns_limit_k_min -9
_diffrn_reflns_limit_l_max 10
_diffrn_reflns_limit_l_min -10
_diffrn_reflns_number 4513
_diffrn_reflns_theta_full 25.29
_diffrn_reflns_theta_max 25.29
_diffrn_reflns_theta_min 2.99
_exptl_absorpt_coefficient_mu 2.653
_exptl_absorpt_correction_T_max 0.7414
_exptl_absorpt_correction_T_min 0.6467
_exptl_absorpt_correction_type multi-scan
_exptl_absorpt_process_details 'SADABS; Bruker, 2000'
_exptl_crystal_colour colorless
_exptl_crystal_density_diffrn 1.859
_exptl_crystal_density_method 'not measured'
_exptl_crystal_description block
_exptl_crystal_F_000 516
_exptl_crystal_size_max 0.18
_exptl_crystal_size_mid 0.16
_exptl_crystal_size_min 0.12
_refine_diff_density_max 1.012
_refine_diff_density_min -0.762
_refine_diff_density_rms 0.120
_refine_ls_extinction_method none
_refine_ls_goodness_of_fit_ref 1.064
_refine_ls_hydrogen_treatment constr
_refine_ls_matrix_type full
_refine_ls_number_parameters 136
_refine_ls_number_reflns 1672
_refine_ls_number_restraints 0
_refine_ls_restrained_S_all 1.064
_refine_ls_R_factor_all 0.0442
_refine_ls_R_factor_gt 0.0409
_refine_ls_shift/su_max 0.001
_refine_ls_shift/su_mean 0.000
_refine_ls_structure_factor_coef Fsqd
_refine_ls_weighting_details 'calc w=1/[\s^2^(Fo^2^)+(0.0661P)^2^+0.0000P] where P=(Fo^2^+2Fc^2^)/3'
_refine_ls_weighting_scheme calc
_refine_ls_wR_factor_gt 0.1043
_refine_ls_wR_factor_ref 0.1065
_reflns_number_gt 1514
_reflns_number_total 1672
_reflns_threshold_expression >2sigma(I)
_cod_data_source_file cg9011857_si_002.cif
_cod_data_source_block 1
_cod_depositor_comments
;
The following automatic conversions were performed:

'_symmetry_cell_setting' value 'Monoclinic' changed to 'monoclinic'
according to /home/saulius/struct/CIF-dictionaries/cif_core.dic
dictionary named 'cif_core.dic' version 2.4.2 from 2011-04-26.

Automatic conversion script
Id: cif_fix_values 1715 2011-07-08 13:25:40Z adriana 
;
_cod_original_sg_symbol_H-M 'P2(1)/c  '
_cod_database_code 4502426

loop_
_symmetry_equiv_pos_as_xyz
'x, y, z'
'-x, y+1/2, -z+1/2'
'-x, -y, -z'
'x, -y-1/2, z-1/2'

loop_
_atom_site_label
_atom_site_type_symbol
_atom_site_fract_x
_atom_site_fract_y
_atom_site_fract_z
_atom_site_U_iso_or_equiv
_atom_site_adp_type
_atom_site_occupancy
_atom_site_symmetry_multiplicity
_atom_site_calc_flag
_atom_site_refinement_flags
Zn1 Zn 0.88371(3) 1.05651(4) 0.86362(4) 0.02269(19) Uani 1 1 d .
C1 C 0.5723(4) 0.4123(5) 0.6124(5) 0.0574(13) Uani 1 1 d .
H1 H 0.6206 0.3517 0.6879 0.069 Uiso 1 1 calc R
C2 C 0.5814(3) 0.5807(4) 0.6098(4) 0.0363(9) Uani 1 1 d .
C3 C 0.5082(3) 0.6654(4) 0.4967(5) 0.0630(14) Uani 1 1 d .
H3 H 0.5132 0.7789 0.4939 0.076 Uiso 1 1 calc R
C4 C 0.6688(3) 0.6683(4) 0.7204(4) 0.0323(8) Uani 1 1 d .
C5 C 0.6990(3) 0.8268(4) 0.7264(4) 0.0334(8) Uani 1 1 d .
H5 H 0.6629 0.9078 0.6596 0.040 Uiso 1 1 calc R
C6 C 0.8129(3) 0.7089(4) 0.9128(4) 0.0407(9) Uani 1 1 d .
H6 H 0.8703 0.6891 0.9993 0.049 Uiso 1 1 calc R
C7 C 0.8367(2) 1.2185(3) 0.5731(4) 0.0239(7) Uani 1 1 d .
C8 C 0.9364(2) 1.3128(3) 0.6729(3) 0.0223(6) Uani 1 1 d .
N1 N 0.7908(2) 0.8516(3) 0.8455(3) 0.0315(6) Uani 1 1 d .
N2 N 0.7427(3) 0.5970(4) 0.8414(4) 0.0460(9) Uani 1 1 d .
H2 H 0.7434 0.4955 0.8669 0.055 Uiso 1 1 calc R
O1 O 0.80500(19) 1.1018(3) 0.6359(3) 0.0335(6) Uani 1 1 d .
O2 O 0.79667(18) 1.2628(3) 0.4380(3) 0.0309(5) Uani 1 1 d .
O3 O 0.96945(18) 1.4266(2) 0.6035(3) 0.0254(5) Uani 1 1 d .
O4 O 0.97529(18) 1.2677(3) 0.8056(3) 0.0323(6) Uani 1 1 d .

loop_
_atom_site_aniso_label
_atom_site_aniso_U_11
_atom_site_aniso_U_22
_atom_site_aniso_U_33
_atom_site_aniso_U_23
_atom_site_aniso_U_13
_atom_site_aniso_U_12
Zn1 0.0287(3) 0.0159(3) 0.0198(3) -0.00153(12) 0.00101(18) -0.00262(12)
C1 0.057(2) 0.029(2) 0.060(3) 0.0146(19) -0.026(2) -0.0128(19)
C2 0.0348(17) 0.0263(18) 0.037(2) 0.0076(15) -0.0075(15) -0.0127(14)
C3 0.068(3) 0.0225(19) 0.068(3) 0.014(2) -0.030(2) -0.015(2)
C4 0.0337(17) 0.0259(17) 0.0290(18) 0.0058(14) -0.0044(15) -0.0103(14)
C5 0.0332(17) 0.0241(16) 0.0325(19) 0.0078(14) -0.0078(15) -0.0083(13)
C6 0.0414(19) 0.0324(19) 0.035(2) 0.0125(16) -0.0110(16) -0.0150(16)
C7 0.0302(16) 0.0170(15) 0.0224(16) -0.0025(12) 0.0042(14) -0.0004(12)
C8 0.0279(15) 0.0145(14) 0.0222(16) -0.0017(12) 0.0037(13) 0.0011(12)
N1 0.0339(14) 0.0265(15) 0.0281(15) 0.0031(12) -0.0009(12) -0.0088(12)
N2 0.0480(18) 0.0265(15) 0.046(2) 0.0154(14) -0.0152(16) -0.0178(14)
O1 0.0466(14) 0.0262(12) 0.0231(12) 0.0018(10) 0.0027(11) -0.0147(11)
O2 0.0343(12) 0.0289(12) 0.0236(12) 0.0013(10) -0.0013(10) -0.0082(10)
O3 0.0304(12) 0.0190(11) 0.0238(13) 0.0042(9) 0.0029(10) -0.0045(8)
O4 0.0338(12) 0.0337(13) 0.0218(12) 0.0079(10) -0.0044(10) -0.0094(10)

loop_
_atom_type_symbol
_atom_type_description
_atom_type_scat_dispersion_real
_atom_type_scat_dispersion_imag
_atom_type_scat_source
C C 0.0033 0.0016 'International Tables Vol C Tables 4.2.6.8 and 6.1.1.4'
H H 0.0000 0.0000 'International Tables Vol C Tables 4.2.6.8 and 6.1.1.4'
N N 0.0061 0.0033 'International Tables Vol C Tables 4.2.6.8 and 6.1.1.4'
O O 0.0106 0.0060 'International Tables Vol C Tables 4.2.6.8 and 6.1.1.4'
Zn Zn 0.2839 1.4301 'International Tables Vol C Tables 4.2.6.8 and 6.1.1.4'

loop_
_geom_angle_atom_site_label_1
_geom_angle_atom_site_label_2
_geom_angle_atom_site_label_3
_geom_angle
_geom_angle_site_symmetry_1
_geom_angle_site_symmetry_3
N1 Zn1 O1 87.47(10) . .
N1 Zn1 O2 104.32(10) . 4_586
O1 Zn1 O2 92.55(9) . 4_586
N1 Zn1 O3 94.80(9) . 2_746
O1 Zn1 O3 113.27(10) . 2_746
O2 Zn1 O3 148.58(9) 4_586 2_746
N1 Zn1 O3 104.76(10) . 4_586
O1 Zn1 O3 166.01(9) . 4_586
O2 Zn1 O3 78.03(8) 4_586 4_586
O3 Zn1 O3 73.06(10) 2_746 4_586
N1 Zn1 O4 162.16(10) . .
O1 Zn1 O4 76.48(8) . .
O2 Zn1 O4 84.41(10) 4_586 .
O3 Zn1 O4 84.65(9) 2_746 .
O3 Zn1 O4 92.17(8) 4_586 .
C3 C1 C2 119.9(4) 3_666 .
C3 C1 H1 120.1 3_666 .
C2 C1 H1 120.1 . .
C3 C2 C1 118.1(3) . .
C3 C2 C4 120.1(3) . .
C1 C2 C4 121.7(3) . .
C2 C3 C1 122.0(3) . 3_666
C2 C3 H3 119.0 . .
C1 C3 H3 119.0 3_666 .
C5 C4 N2 104.4(3) . .
C5 C4 C2 130.7(3) . .
N2 C4 C2 124.8(3) . .
C4 C5 N1 110.3(3) . .
C4 C5 H5 124.8 . .
N1 C5 H5 124.8 . .
N1 C6 N2 110.9(3) . .
N1 C6 H6 124.6 . .
N2 C6 H6 124.6 . .
O1 C7 O2 125.6(3) . .
O1 C7 C8 116.0(3) . .
O2 C7 C8 118.4(3) . .
O4 C8 O3 127.8(3) . .
O4 C8 C7 117.9(3) . .
O3 C8 C7 114.4(3) . .
C6 N1 C5 105.3(3) . .
C6 N1 Zn1 130.3(2) . .
C5 N1 Zn1 122.7(2) . .
C6 N2 C4 109.1(3) . .
C6 N2 H2 125.5 . .
C4 N2 H2 125.5 . .
C7 O1 Zn1 118.0(2) . .
C7 O2 Zn1 114.70(19) . 4_585
C8 O3 Zn1 135.5(2) . 2_756
C8 O3 Zn1 113.94(19) . 4_585
Zn1 O3 Zn1 106.94(10) 2_756 4_585
C8 O4 Zn1 111.66(19) . .

loop_
_geom_bond_atom_site_label_1
_geom_bond_atom_site_label_2
_geom_bond_distance
_geom_bond_site_symmetry_2
Zn1 N1 2.039(3) .
Zn1 O1 2.071(2) .
Zn1 O2 2.083(2) 4_586
Zn1 O3 2.119(2) 2_746
Zn1 O3 2.159(2) 4_586
Zn1 O4 2.239(2) .
C1 C3 1.373(5) 3_666
C1 C2 1.381(5) .
C1 H1 0.9300 .
C2 C3 1.371(5) .
C2 C4 1.469(5) .
C3 C1 1.373(5) 3_666
C3 H3 0.9300 .
C4 C5 1.348(4) .
C4 N2 1.367(4) .
C5 N1 1.376(4) .
C5 H5 0.9300 .
C6 N1 1.310(4) .
C6 N2 1.322(4) .
C6 H6 0.9300 .
C7 O1 1.240(4) .
C7 O2 1.248(4) .
C7 C8 1.554(4) .
C8 O4 1.228(4) .
C8 O3 1.266(4) .
N2 H2 0.8600 .
O2 Zn1 2.083(2) 4_585
O3 Zn1 2.119(2) 2_756
O3 Zn1 2.159(2) 4_585

loop_
_geom_torsion_atom_site_label_1
_geom_torsion_atom_site_label_2
_geom_torsion_atom_site_label_3
_geom_torsion_atom_site_label_4
_geom_torsion
_geom_torsion_site_symmetry_1
_geom_torsion_site_symmetry_4
C3 C1 C2 C3 0.2(8) 3_666 .
C3 C1 C2 C4 -177.5(4) 3_666 .
C1 C2 C3 C1 -0.2(9) . 3_666
C4 C2 C3 C1 177.5(5) . 3_666
C3 C2 C4 C5 -6.4(7) . .
C1 C2 C4 C5 171.3(4) . .
C3 C2 C4 N2 176.8(4) . .
C1 C2 C4 N2 -5.6(7) . .
N2 C4 C5 N1 1.6(4) . .
C2 C4 C5 N1 -175.8(4) . .
O1 C7 C8 O4 -1.2(4) . .
O2 C7 C8 O4 -179.8(3) . .
O1 C7 C8 O3 177.2(2) . .
O2 C7 C8 O3 -1.5(4) . .
N2 C6 N1 C5 1.5(4) . .
N2 C6 N1 Zn1 -163.4(3) . .
C4 C5 N1 C6 -1.9(4) . .
C4 C5 N1 Zn1 164.4(2) . .
O1 Zn1 N1 C6 146.8(3) . .
O2 Zn1 N1 C6 -121.2(3) 4_586 .
O3 Zn1 N1 C6 33.7(3) 2_746 .
O3 Zn1 N1 C6 -40.1(4) 4_586 .
O4 Zn1 N1 C6 121.1(4) . .
O1 Zn1 N1 C5 -15.9(3) . .
O2 Zn1 N1 C5 76.1(3) 4_586 .
O3 Zn1 N1 C5 -129.0(3) 2_746 .
O3 Zn1 N1 C5 157.3(3) 4_586 .
O4 Zn1 N1 C5 -41.6(5) . .
N1 C6 N2 C4 -0.6(5) . .
C5 C4 N2 C6 -0.6(5) . .
C2 C4 N2 C6 176.9(4) . .
O2 C7 O1 Zn1 -178.8(2) . .
C8 C7 O1 Zn1 2.7(4) . .
N1 Zn1 O1 C7 -174.5(2) . .
O2 Zn1 O1 C7 81.2(2) 4_586 .
O3 Zn1 O1 C7 -80.4(2) 2_746 .
O3 Zn1 O1 C7 34.1(5) 4_586 .
O4 Zn1 O1 C7 -2.4(2) . .
O1 C7 O2 Zn1 -172.1(3) . 4_585
C8 C7 O2 Zn1 6.4(4) . 4_585
O4 C8 O3 Zn1 19.1(5) . 2_756
C7 C8 O3 Zn1 -159.1(2) . 2_756
O4 C8 O3 Zn1 174.1(3) . 4_585
C7 C8 O3 Zn1 -4.1(3) . 4_585
O3 C8 O4 Zn1 -178.9(2) . .
C7 C8 O4 Zn1 -0.8(3) . .
N1 Zn1 O4 C8 28.1(4) . .
O1 Zn1 O4 C8 1.6(2) . .
O2 Zn1 O4 C8 -92.4(2) 4_586 .
O3 Zn1 O4 C8 117.1(2) 2_746 .
O3 Zn1 O4 C8 -170.1(2) 4_586 .
